data_4118430
loop_
_publ_author_name
'Hui Ming Ge'
'Lan-De Zhang'
'Ren Xiang Tan'
'Zhu-Jun Yao'

_publ_contact_author
;
     Dr. Seik Weng Ng
     Department of Chemistry
     University of Malaya
     50603 Kuala Lumpur
     Malaysia
;
_publ_contact_author_email seikweng@um.edu.my
_publ_contact_author_fax '03 7967 4193'
_publ_contact_author_phone '03 7967 6778'
_publ_section_title
;
 Protecting Group-Free Total Synthesis of (-)-Lannotinidine B
;
_journal_name_full 'Journal of the American Chemical Society'
_journal_page_first 12323
_journal_page_last 12325
_journal_paper_doi 10.1021/ja305261h
_journal_volume 134
_journal_year 2012
_chemical_formula_moiety 'C17 H27 N O 3'
_chemical_formula_sum 'C17 H27 N O3'
_chemical_formula_weight 293.40
_chemical_name_systematic
; 
 ? 
;
_space_group_IT_number 9
_symmetry_cell_setting monoclinic
_symmetry_space_group_name_Hall 'C -2yc'
_symmetry_space_group_name_H-M 'C 1 c 1'
_atom_sites_solution_hydrogens geom
_atom_sites_solution_primary direct
_atom_sites_solution_secondary difmap
_audit_creation_date 2012
_audit_creation_method SHELXL-97
_audit_update_record
;
2012-01-01

2012-05-30 # Formatted by publCIF
;
_cell_angle_alpha 90.00
_cell_angle_beta 104.126(1)
_cell_angle_gamma 90.00
_cell_formula_units_Z 4
_cell_length_a 9.1958(7)
_cell_length_b 13.9189(11)
_cell_length_c 12.6004(10)
_cell_measurement_reflns_used 3040
_cell_measurement_temperature 293(2)
_cell_measurement_theta_max 28.3302
_cell_measurement_theta_min 2.7126
_cell_volume 1564.0(2)
_computing_cell_refinement 'SAINT (Bruker, 2011)'
_computing_data_collection 'APEX2 software (Bruker, 2011)'
_computing_data_reduction SAINT
_computing_molecular_graphics 'X-Seed (Barbour, 2001)'
_computing_publication_material 'publCIF (Westrip, 2010)'
_computing_structure_refinement 'SHELXL-97 (Sheldrick, 2008)'
_computing_structure_solution 'SHELXS-97 (Sheldrick, 2008)'
_diffrn_ambient_temperature 293(2)
_diffrn_measured_fraction_theta_full 0.999
_diffrn_measured_fraction_theta_max 0.999
_diffrn_measurement_device_type 'Bruker SMART APEX diffractometer'
_diffrn_measurement_method '\w scans'
_diffrn_radiation_monochromator graphite
_diffrn_radiation_source 'fine-focus sealed tube'
_diffrn_radiation_type MoK\a
_diffrn_radiation_wavelength 0.71073
_diffrn_reflns_av_R_equivalents 0.0369
_diffrn_reflns_av_sigmaI/netI 0.0323
_diffrn_reflns_limit_h_max 11
_diffrn_reflns_limit_h_min -8
_diffrn_reflns_limit_k_max 15
_diffrn_reflns_limit_k_min -18
_diffrn_reflns_limit_l_max 13
_diffrn_reflns_limit_l_min -16
_diffrn_reflns_number 5154
_diffrn_reflns_theta_full 27.49
_diffrn_reflns_theta_max 27.49
_diffrn_reflns_theta_min 2.71
_diffrn_standards_decay_% 0
_diffrn_standards_interval_count 0
_diffrn_standards_interval_time 0
_diffrn_standards_number 0
_exptl_absorpt_coefficient_mu 0.084
_exptl_absorpt_correction_type none
_exptl_crystal_colour colorless
_exptl_crystal_density_diffrn 1.246
_exptl_crystal_description prism
_exptl_crystal_F_000 640
_exptl_crystal_size_max 0.21
_exptl_crystal_size_mid 0.18
_exptl_crystal_size_min 0.16
_refine_diff_density_max 0.180
_refine_diff_density_min -0.143
_refine_diff_density_rms 0.031
_refine_ls_abs_structure_details '1075 Friedel pairs were merged'
_refine_ls_extinction_method none
_refine_ls_goodness_of_fit_ref 1.050
_refine_ls_hydrogen_treatment constr
_refine_ls_matrix_type full
_refine_ls_number_parameters 192
_refine_ls_number_reflns 1790
_refine_ls_number_restraints 2
_refine_ls_restrained_S_all 1.049
_refine_ls_R_factor_all 0.0363
_refine_ls_R_factor_gt 0.0341
_refine_ls_shift/su_max 0.001
_refine_ls_shift/su_mean 0.001
_refine_ls_structure_factor_coef Fsqd
_refine_ls_weighting_details 'calc w=1/[\s^2^(Fo^2^)+(0.0622P)^2^+0.1422P] where P=(Fo^2^+2Fc^2^)/3'
_refine_ls_weighting_scheme calc
_refine_ls_wR_factor_gt 0.0944
_refine_ls_wR_factor_ref 0.0964
_reflns_number_gt 1684
_reflns_number_total 1790
_reflns_threshold_expression I>2\s(I)
_cod_data_source_file ja305261h_si_002.cif
_cod_data_source_block a
_cod_original_sg_symbol_H-M 'C c'
_cod_database_code 4118430

loop_
_symmetry_equiv_pos_as_xyz
'x, y, z'
'x, -y, z+1/2'
'x+1/2, y+1/2, z'
'x+1/2, -y+1/2, z+1/2'

loop_
_atom_site_label
_atom_site_type_symbol
_atom_site_fract_x
_atom_site_fract_y
_atom_site_fract_z
_atom_site_U_iso_or_equiv
_atom_site_adp_type
_atom_site_occupancy
_atom_site_symmetry_multiplicity
_atom_site_calc_flag
_atom_site_refinement_flags
O1 O 0.50009(17) 0.08466(12) 0.50007(13) 0.0521(4) Uani 1 1 d .
O2 O 1.0870(2) 0.02610(18) 0.61424(17) 0.0718(6) Uani 1 1 d .
O3 O 0.99075(18) 0.00454(13) 0.43641(14) 0.0538(4) Uani 1 1 d .
N1 N 0.57041(17) 0.23026(13) 0.80463(12) 0.0390(4) Uani 1 1 d .
C1 C 0.5283(3) 0.14101(17) 0.85056(18) 0.0486(5) Uani 1 1 d .
H1A H 0.4366 0.1523 0.8737 0.058 Uiso 1 1 calc R
H1B H 0.6060 0.1250 0.9153 0.058 Uiso 1 1 calc R
C2 C 0.5043(3) 0.05498(16) 0.77412(18) 0.0476(5) Uani 1 1 d .
H2A H 0.4127 0.0639 0.7174 0.057 Uiso 1 1 calc R
H2B H 0.4928 -0.0025 0.8149 0.057 Uiso 1 1 calc R
C3 C 0.6357(2) 0.04177(14) 0.72141(17) 0.0406(4) Uani 1 1 d .
H3A H 0.6130 -0.0098 0.6682 0.049 Uiso 1 1 calc R
H3B H 0.7243 0.0237 0.7771 0.049 Uiso 1 1 calc R
C4 C 0.66829(19) 0.13504(12) 0.66406(14) 0.0304(3) Uani 1 1 d .
C5 C 0.5335(2) 0.14946(14) 0.56563(15) 0.0354(4) Uani 1 1 d .
C6 C 0.4369(3) 0.23866(17) 0.54866(17) 0.0463(5) Uani 1 1 d .
H6A H 0.3653 0.2341 0.4782 0.056 Uiso 1 1 calc R
H6B H 0.5001 0.2940 0.5464 0.056 Uiso 1 1 calc R
C7 C 0.3509(2) 0.25534(18) 0.63716(18) 0.0469(5) Uani 1 1 d .
H7A H 0.2724 0.3021 0.6101 0.056 Uiso 1 1 calc R
H7B H 0.3028 0.1956 0.6490 0.056 Uiso 1 1 calc R
C8 C 0.4460(2) 0.29043(16) 0.74703(19) 0.0453(5) Uani 1 1 d .
H8A H 0.4867 0.3528 0.7353 0.054 Uiso 1 1 calc R
H8B H 0.3798 0.3002 0.7953 0.054 Uiso 1 1 calc R
C9 C 0.69531(19) 0.21507(13) 0.75315(14) 0.0325(4) Uani 1 1 d .
H9 H 0.7763 0.1898 0.8122 0.039 Uiso 1 1 calc R
C10 C 0.7565(2) 0.30961(13) 0.72128(18) 0.0395(4) Uani 1 1 d .
H10A H 0.7807 0.3514 0.7848 0.047 Uiso 1 1 calc R
H10B H 0.6792 0.3409 0.6658 0.047 Uiso 1 1 calc R
C11 C 0.8962(2) 0.29657(14) 0.67739(18) 0.0424(5) Uani 1 1 d .
H11 H 0.9146 0.3575 0.6440 0.051 Uiso 1 1 calc R
C12 C 0.8656(2) 0.22039(14) 0.58721(17) 0.0394(4) Uani 1 1 d .
H12A H 0.7875 0.2433 0.5261 0.047 Uiso 1 1 calc R
H12B H 0.9557 0.2107 0.5614 0.047 Uiso 1 1 calc R
C13 C 0.8173(2) 0.12477(12) 0.62652(15) 0.0334(4) Uani 1 1 d .
H13 H 0.8948 0.1077 0.6922 0.040 Uiso 1 1 calc R
C14 C 1.0353(2) 0.2736(2) 0.7680(2) 0.0539(6) Uani 1 1 d .
H14A H 1.0596 0.3277 0.8163 0.081 Uiso 1 1 calc R
H14B H 1.1179 0.2601 0.7362 0.081 Uiso 1 1 calc R
H14C H 1.0159 0.2186 0.8084 0.081 Uiso 1 1 calc R
C15 C 0.8209(2) 0.04614(15) 0.54225(18) 0.0442(5) Uani 1 1 d .
H15A H 0.7754 -0.0120 0.5619 0.053 Uiso 1 1 calc R
H15B H 0.7635 0.0666 0.4707 0.053 Uiso 1 1 calc R
C16 C 0.9806(2) 0.02566(13) 0.53794(18) 0.0426(5) Uani 1 1 d .
C17 C 1.1402(3) -0.0133(2) 0.4228(3) 0.0643(7) Uani 1 1 d .
H17A H 1.2022 0.0418 0.4468 0.096 Uiso 1 1 calc R
H17B H 1.1353 -0.0254 0.3470 0.096 Uiso 1 1 calc R
H17C H 1.1821 -0.0683 0.4655 0.096 Uiso 1 1 calc R

loop_
_atom_site_aniso_label
_atom_site_aniso_U_11
_atom_site_aniso_U_22
_atom_site_aniso_U_33
_atom_site_aniso_U_23
_atom_site_aniso_U_13
_atom_site_aniso_U_12
O1 0.0455(9) 0.0626(9) 0.0432(8) -0.0178(7) 0.0010(6) -0.0046(7)
O2 0.0522(10) 0.1046(16) 0.0533(10) -0.0063(10) 0.0025(8) 0.0315(10)
O3 0.0456(9) 0.0663(10) 0.0505(9) -0.0114(7) 0.0138(7) -0.0007(7)
N1 0.0367(9) 0.0455(9) 0.0364(9) -0.0056(7) 0.0121(7) -0.0037(7)
C1 0.0532(12) 0.0589(12) 0.0365(10) 0.0053(9) 0.0162(9) -0.0049(10)
C2 0.0518(12) 0.0473(11) 0.0450(11) 0.0105(9) 0.0142(9) -0.0118(9)
C3 0.0473(12) 0.0321(9) 0.0407(10) 0.0057(7) 0.0073(8) -0.0037(8)
C4 0.0318(8) 0.0289(8) 0.0292(8) -0.0003(6) 0.0049(6) -0.0024(7)
C5 0.0331(9) 0.0437(9) 0.0294(8) -0.0007(7) 0.0075(7) -0.0053(7)
C6 0.0427(11) 0.0558(12) 0.0368(10) 0.0088(8) 0.0026(8) 0.0061(9)
C7 0.0365(10) 0.0520(12) 0.0508(12) 0.0032(9) 0.0082(9) 0.0059(8)
C8 0.0399(11) 0.0488(11) 0.0498(11) -0.0085(9) 0.0159(8) 0.0032(9)
C9 0.0310(9) 0.0347(8) 0.0303(8) -0.0043(7) 0.0046(7) -0.0024(7)
C10 0.0372(10) 0.0314(9) 0.0514(11) -0.0084(8) 0.0136(8) -0.0037(7)
C11 0.0426(11) 0.0341(9) 0.0546(12) -0.0078(8) 0.0200(9) -0.0096(8)
C12 0.0422(11) 0.0371(9) 0.0422(10) -0.0027(8) 0.0165(8) -0.0039(8)
C13 0.0333(9) 0.0323(8) 0.0334(8) -0.0033(7) 0.0061(7) -0.0008(7)
C14 0.0354(11) 0.0630(14) 0.0633(14) -0.0219(11) 0.0119(10) -0.0101(10)
C15 0.0418(11) 0.0401(10) 0.0500(12) -0.0139(8) 0.0101(9) -0.0011(8)
C16 0.0444(11) 0.0344(9) 0.0487(11) -0.0035(8) 0.0106(9) 0.0049(8)
C17 0.0530(15) 0.0782(18) 0.0686(17) -0.0042(13) 0.0283(13) 0.0007(12)

loop_
_atom_type_symbol
_atom_type_description
_atom_type_scat_dispersion_real
_atom_type_scat_dispersion_imag
_atom_type_scat_source
C C 0.0033 0.0000 'International Tables Vol C Tables 4.2.6.8 and 6.1.1.4'
H H 0.0000 0.0000 'International Tables Vol C Tables 4.2.6.8 and 6.1.1.4'
N N 0.0061 0.0000 'International Tables Vol C Tables 4.2.6.8 and 6.1.1.4'
O O 0.0106 0.0000 'International Tables Vol C Tables 4.2.6.8 and 6.1.1.4'

loop_
_geom_angle_atom_site_label_1
_geom_angle_atom_site_label_2
_geom_angle_atom_site_label_3
_geom_angle
C16 O3 C17 116.17(19)
C8 N1 C1 115.66(17)
C8 N1 C9 117.79(15)
C1 N1 C9 111.39(16)
N1 C1 C2 115.50(16)
N1 C1 H1A 108.4
C2 C1 H1A 108.4
N1 C1 H1B 108.4
C2 C1 H1B 108.4
H1A C1 H1B 107.5
C1 C2 C3 111.29(18)
C1 C2 H2A 109.4
C3 C2 H2A 109.4
C1 C2 H2B 109.4
C3 C2 H2B 109.4
H2A C2 H2B 108.0
C2 C3 C4 111.47(16)
C2 C3 H3A 109.3
C4 C3 H3A 109.3
C2 C3 H3B 109.3
C4 C3 H3B 109.3
H3A C3 H3B 108.0
C5 C4 C3 106.01(14)
C5 C4 C9 116.31(14)
C3 C4 C9 106.13(14)
C5 C4 C13 111.22(14)
C3 C4 C13 110.39(14)
C9 C4 C13 106.64(13)
O1 C5 C6 118.21(18)
O1 C5 C4 118.25(17)
C6 C5 C4 123.49(16)
C5 C6 C7 114.27(16)
C5 C6 H6A 108.7
C7 C6 H6A 108.7
C5 C6 H6B 108.7
C7 C6 H6B 108.7
H6A C6 H6B 107.6
C8 C7 C6 115.15(18)
C8 C7 H7A 108.5
C6 C7 H7A 108.5
C8 C7 H7B 108.5
C6 C7 H7B 108.5
H7A C7 H7B 107.5
N1 C8 C7 118.26(17)
N1 C8 H8A 107.7
C7 C8 H8A 107.7
N1 C8 H8B 107.7
C7 C8 H8B 107.7
H8A C8 H8B 107.1
N1 C9 C10 111.83(15)
N1 C9 C4 114.69(14)
C10 C9 C4 115.60(14)
N1 C9 H9 104.4
C10 C9 H9 104.4
C4 C9 H9 104.4
C9 C10 C11 112.96(15)
C9 C10 H10A 109.0
C11 C10 H10A 109.0
C9 C10 H10B 109.0
C11 C10 H10B 109.0
H10A C10 H10B 107.8
C14 C11 C10 112.29(18)
C14 C11 C12 112.28(18)
C10 C11 C12 109.44(16)
C14 C11 H11 107.5
C10 C11 H11 107.5
C12 C11 H11 107.5
C13 C12 C11 112.30(16)
C13 C12 H12A 109.1
C11 C12 H12A 109.1
C13 C12 H12B 109.1
C11 C12 H12B 109.1
H12A C12 H12B 107.9
C12 C13 C15 109.98(16)
C12 C13 C4 111.43(14)
C15 C13 C4 116.40(15)
C12 C13 H13 106.1
C15 C13 H13 106.1
C4 C13 H13 106.1
C11 C14 H14A 109.5
C11 C14 H14B 109.5
H14A C14 H14B 109.5
C11 C14 H14C 109.5
H14A C14 H14C 109.5
H14B C14 H14C 109.5
C16 C15 C13 110.23(16)
C16 C15 H15A 109.6
C13 C15 H15A 109.6
C16 C15 H15B 109.6
C13 C15 H15B 109.6
H15A C15 H15B 108.1
O2 C16 O3 122.5(2)
O2 C16 C15 125.7(2)
O3 C16 C15 111.79(18)
O3 C17 H17A 109.5
O3 C17 H17B 109.5
H17A C17 H17B 109.5
O3 C17 H17C 109.5
H17A C17 H17C 109.5
H17B C17 H17C 109.5

loop_
_geom_bond_atom_site_label_1
_geom_bond_atom_site_label_2
_geom_bond_distance
O1 C5 1.211(2)
O2 C16 1.193(3)
O3 C16 1.338(3)
O3 C17 1.447(3)
N1 C8 1.460(3)
N1 C1 1.462(3)
N1 C9 1.466(2)
C1 C2 1.519(3)
C1 H1A 0.9700
C1 H1B 0.9700
C2 C3 1.526(3)
C2 H2A 0.9700
C2 H2B 0.9700
C3 C4 1.550(2)
C3 H3A 0.9700
C3 H3B 0.9700
C4 C5 1.538(2)
C4 C9 1.558(2)
C4 C13 1.562(2)
C5 C6 1.511(3)
C6 C7 1.534(3)
C6 H6A 0.9700
C6 H6B 0.9700
C7 C8 1.526(3)
C7 H7A 0.9700
C7 H7B 0.9700
C8 H8A 0.9700
C8 H8B 0.9700
C9 C10 1.523(2)
C9 H9 0.9800
C10 C11 1.528(3)
C10 H10A 0.9700
C10 H10B 0.9700
C11 C14 1.526(3)
C11 C12 1.529(3)
C11 H11 0.9800
C12 C13 1.524(2)
C12 H12A 0.9700
C12 H12B 0.9700
C13 C15 1.531(2)
C13 H13 0.9800
C14 H14A 0.9600
C14 H14B 0.9600
C14 H14C 0.9600
C15 C16 1.510(3)
C15 H15A 0.9700
C15 H15B 0.9700
C17 H17A 0.9600
C17 H17B 0.9600
C17 H17C 0.9600

loop_
_geom_torsion_atom_site_label_1
_geom_torsion_atom_site_label_2
_geom_torsion_atom_site_label_3
_geom_torsion_atom_site_label_4
_geom_torsion
C8 N1 C1 C2 88.3(2)
C9 N1 C1 C2 -49.7(2)
N1 C1 C2 C3 50.0(3)
C1 C2 C3 C4 -53.8(2)
C2 C3 C4 C5 -68.1(2)
C2 C3 C4 C9 56.2(2)
C2 C3 C4 C13 171.36(16)
C3 C4 C5 O1 -55.3(2)
C9 C4 C5 O1 -172.97(17)
C13 C4 C5 O1 64.7(2)
C3 C4 C5 C6 122.25(19)
C9 C4 C5 C6 4.6(2)
C13 C4 C5 C6 -117.74(18)
O1 C5 C6 C7 113.8(2)
C4 C5 C6 C7 -63.7(3)
C5 C6 C7 C8 74.0(3)
C1 N1 C8 C7 -70.4(2)
C9 N1 C8 C7 64.9(2)
C6 C7 C8 N1 -59.3(3)
C8 N1 C9 C10 52.0(2)
C1 N1 C9 C10 -170.90(16)
C8 N1 C9 C4 -82.1(2)
C1 N1 C9 C4 55.0(2)
C5 C4 C9 N1 59.6(2)
C3 C4 C9 N1 -57.95(19)
C13 C4 C9 N1 -175.66(14)
C5 C4 C9 C10 -72.73(19)
C3 C4 C9 C10 169.67(16)
C13 C4 C9 C10 51.97(19)
N1 C9 C10 C11 174.54(16)
C4 C9 C10 C11 -51.8(2)
C9 C10 C11 C14 -74.3(2)
C9 C10 C11 C12 51.1(2)
C14 C11 C12 C13 68.6(2)
C10 C11 C12 C13 -56.8(2)
C11 C12 C13 C15 -167.92(17)
C11 C12 C13 C4 61.5(2)
C5 C4 C13 C12 72.08(19)
C3 C4 C13 C12 -170.54(16)
C9 C4 C13 C12 -55.67(19)
C5 C4 C13 C15 -55.1(2)
C3 C4 C13 C15 62.3(2)
C9 C4 C13 C15 177.12(16)
C12 C13 C15 C16 68.2(2)
C4 C13 C15 C16 -163.92(16)
C17 O3 C16 O2 -3.0(3)
C17 O3 C16 C15 178.1(2)
C13 C15 C16 O2 36.5(3)
C13 C15 C16 O3 -144.61(17)
